data_9012833
loop_
_publ_author_name
'Mullica, D. F.'
'Beall, G. W.'
'Milligan, W. O.'
'Korp, J. D.'
'Bernal, I.'

_publ_section_title
;The crystal structure of cubic In(OH)3 by X-Ray and neutron diffraction
 methods Locality: synthetic Sample: neutron refinement
;
_journal_name_full 'Journal of Inorganic and Nuclear Chemistry'
_journal_page_first 277
_journal_page_last 282
_journal_paper_doi 10.1016/0022-1902(79)80133-5
_journal_volume 41
_journal_year 1979
_chemical_compound_source Synthetic
_chemical_formula_sum 'H3 In O3'
_chemical_name_mineral Dzhalindite
_space_group_IT_number 204
_symmetry_space_group_name_Hall '-I 2 2 3'
_symmetry_space_group_name_H-M 'I m -3'
_cell_angle_alpha 90
_cell_angle_beta 90
_cell_angle_gamma 90
_cell_length_a 7.9743
_cell_length_b 7.9743
_cell_length_c 7.9743
_cell_formula_units_Z 8
_cell_volume 507.081
_database_code_amcsd 0013053
_exptl_crystal_density_diffrn 4.345
_cod_original_sg_symbol_H-M 'I m 3'
_cod_original_formula_sum 'In O3 H3'
_cod_database_code 9012833

loop_
_space_group_symop_operation_xyz
x,y,z
1/2+x,1/2+y,1/2+z
z,x,-y
1/2+z,1/2+x,1/2-y
z,-x,y
1/2+z,1/2-x,1/2+y
-z,x,y
1/2-z,1/2+x,1/2+y
-z,-x,-y
1/2-z,1/2-x,1/2-y
y,-z,-x
1/2+y,1/2-z,1/2-x
-y,-z,x
1/2-y,1/2-z,1/2+x
-y,z,-x
1/2-y,1/2+z,1/2-x
y,z,x
1/2+y,1/2+z,1/2+x
x,-y,z
1/2+x,1/2-y,1/2+z
-x,y,z
1/2-x,1/2+y,1/2+z
x,y,-z
1/2+x,1/2+y,1/2-z
-x,-y,-z
1/2-x,1/2-y,1/2-z
-z,-x,y
1/2-z,1/2-x,1/2+y
-z,x,-y
1/2-z,1/2+x,1/2-y
z,-x,-y
1/2+z,1/2-x,1/2-y
z,x,y
1/2+z,1/2+x,1/2+y
-y,z,x
1/2-y,1/2+z,1/2+x
y,z,-x
1/2+y,1/2+z,1/2-x
y,-z,x
1/2+y,1/2-z,1/2+x
-y,-z,-x
1/2-y,1/2-z,1/2-x
-x,y,-z
1/2-x,1/2+y,1/2-z
x,-y,-z
1/2+x,1/2-y,1/2-z
-x,-y,z
1/2-x,1/2-y,1/2+z

loop_
_atom_site_aniso_label
_atom_site_aniso_U_11
_atom_site_aniso_U_22
_atom_site_aniso_U_33
_atom_site_aniso_U_12
_atom_site_aniso_U_13
_atom_site_aniso_U_23
O 0.00709 0.01514 0.01063 0.00000 0.00000 0.00000
H1 0.01933 0.03093 0.01546 0.00000 0.00000 0.00000
H2 0.02126 0.01740 0.03157 0.00000 0.00000 0.00000

loop_
_atom_site_label
_atom_site_fract_x
_atom_site_fract_y
_atom_site_fract_z
_atom_site_occupancy
_atom_site_U_iso_or_equiv
In 0.25000 0.25000 0.25000 1.00000 0.00621
O 0.00000 0.31880 0.17120 1.00000 ?
H1 0.00000 0.30780 0.04510 0.52000 ?
H2 0.00000 0.44580 0.17570 0.48000 ?

loop_
_cod_related_entry_id
_cod_related_entry_database
_cod_related_entry_code
1 AMCSD 0013053
